data_4079242
loop_
_publ_author_name
'Sues, Peter E.'
'Lough, Alan J.'
'Morris, Robert H.'

_publ_section_title
;
 Flexible Syntheses of Tripodal Phosphine Ligands
 1,1,2-Tris(diarylphosphino)ethane and Their Ruthenium \h5-C5Me5Complexes
;
_journal_issue 18
_journal_name_full Organometallics
_journal_page_first 6589
_journal_paper_doi 10.1021/om3005959
_journal_volume 31
_journal_year 2012
_chemical_formula_moiety 'C60 H72 P3 Ru, F6 P'
_chemical_formula_sum 'C60 H72 F6 P4 Ru'
_chemical_formula_weight 1132.13
_chemical_name_systematic
; 
 ? 
;
_space_group_IT_number 9
_symmetry_cell_setting monoclinic
_symmetry_space_group_name_Hall 'C -2yc'
_symmetry_space_group_name_H-M 'C 1 c 1'
_atom_sites_solution_hydrogens geom
_atom_sites_solution_primary direct
_atom_sites_solution_secondary difmap
_audit_creation_method SHELXL-97
_cell_angle_alpha 90.00
_cell_angle_beta 93.020(2)
_cell_angle_gamma 90.00
_cell_formula_units_Z 4
_cell_length_a 18.656(2)
_cell_length_b 17.8341(19)
_cell_length_c 16.6525(17)
_cell_measurement_reflns_used 9933
_cell_measurement_temperature 147(2)
_cell_measurement_theta_max 27.42
_cell_measurement_theta_min 2.19
_cell_volume 5532.8(10)
_computing_cell_refinement APEX2
_computing_data_collection 'APEX2 (Bruker, 2007)'
_computing_data_reduction 'SAINT (Bruker, 2007)'
_computing_molecular_graphics 'PLATON (Spek, 2009)'
_computing_publication_material 'SHELXTL (Sheldrick, 2008)'
_computing_structure_refinement 'SHELXL-97 (Sheldrick, 2008)'
_computing_structure_solution 'SHELXS-97 (Sheldrick, 2008)'
_diffrn_ambient_temperature 147(2)
_diffrn_measured_fraction_theta_full 0.991
_diffrn_measured_fraction_theta_max 0.991
_diffrn_measurement_device_type 'Bruker APEX-DUO'
_diffrn_measurement_method '\f and \w scans'
_diffrn_radiation_monochromator 'Bruker Triumph'
_diffrn_radiation_source 'fine-focus sealed tube'
_diffrn_radiation_type MoK\a
_diffrn_radiation_wavelength 0.71073
_diffrn_reflns_av_R_equivalents 0.0364
_diffrn_reflns_av_sigmaI/netI 0.0512
_diffrn_reflns_limit_h_max 24
_diffrn_reflns_limit_h_min -24
_diffrn_reflns_limit_k_max 23
_diffrn_reflns_limit_k_min -23
_diffrn_reflns_limit_l_max 21
_diffrn_reflns_limit_l_min -11
_diffrn_reflns_number 24028
_diffrn_reflns_theta_full 27.42
_diffrn_reflns_theta_max 27.42
_diffrn_reflns_theta_min 1.58
_diffrn_standards_number 0
_exptl_absorpt_coefficient_mu 0.457
_exptl_absorpt_correction_T_max 0.7456
_exptl_absorpt_correction_T_min 0.6657
_exptl_absorpt_correction_type multi-scan
_exptl_absorpt_process_details 'SADABS (Sheldrick, 1996)'
_exptl_crystal_colour yellow
_exptl_crystal_density_diffrn 1.359
_exptl_crystal_density_method 'not measured'
_exptl_crystal_description block
_exptl_crystal_F_000 2360
_exptl_crystal_size_max 0.25
_exptl_crystal_size_mid 0.15
_exptl_crystal_size_min 0.15
_refine_diff_density_max 0.344
_refine_diff_density_min -0.248
_refine_diff_density_rms 0.053
_refine_ls_abs_structure_details 'Flack H D (1983), Acta Cryst. A39, 876-881'
_refine_ls_abs_structure_Flack -0.022(14)
_refine_ls_extinction_method none
_refine_ls_goodness_of_fit_ref 1.024
_refine_ls_hydrogen_treatment constr
_refine_ls_matrix_type full
_refine_ls_number_parameters 657
_refine_ls_number_reflns 10507
_refine_ls_number_restraints 2
_refine_ls_restrained_S_all 1.024
_refine_ls_R_factor_all 0.0335
_refine_ls_R_factor_gt 0.0296
_refine_ls_shift/su_max 0.002
_refine_ls_shift/su_mean 0.000
_refine_ls_structure_factor_coef Fsqd
_refine_ls_weighting_details 'calc w=1/[\s^2^(Fo^2^)+(0.0257P)^2^+0.1704P] where P=(Fo^2^+2Fc^2^)/3'
_refine_ls_weighting_scheme calc
_refine_ls_wR_factor_gt 0.0629
_refine_ls_wR_factor_ref 0.0651
_reflns_number_gt 9801
_reflns_number_total 10507
_reflns_threshold_expression I>2\s(I)
_cod_data_source_file om3005959_si_002.cif
_cod_data_source_block 2d_d1262
_cod_depositor_comments
;
The following automatic conversions were performed:

'_symmetry_cell_setting' value 'Monoclinic' changed to 'monoclinic'
according to /home/saulius/struct/CIF-dictionaries/cif_core.dic
dictionary named 'cif_core.dic' version 2.4.2 from 2011-04-26.

Automatic conversion script
Id: cif_fix_values 1891 2012-01-12 08:04:46Z andrius 
;
_cod_original_sg_symbol_H-M 'C c'
_cod_database_code 4079242

loop_
_symmetry_equiv_pos_as_xyz
'x, y, z'
'x, -y, z+1/2'
'x+1/2, y+1/2, z'
'x+1/2, -y+1/2, z+1/2'

loop_
_atom_site_label
_atom_site_type_symbol
_atom_site_fract_x
_atom_site_fract_y
_atom_site_fract_z
_atom_site_U_iso_or_equiv
_atom_site_adp_type
_atom_site_occupancy
_atom_site_symmetry_multiplicity
_atom_site_calc_flag
_atom_site_refinement_flags
Ru1 Ru 0.503721(10) 0.652970(11) 0.248577(10) 0.01490(5) Uani 1 1 d .
P1 P 0.46002(4) 0.56611(4) 0.33592(4) 0.01630(15) Uani 1 1 d .
P2 P 0.53624(3) 0.71768(4) 0.36523(4) 0.01585(14) Uani 1 1 d .
P3 P 0.40576(3) 0.71713(4) 0.30019(4) 0.01498(14) Uani 1 1 d .
C1 C 0.44634(13) 0.70460(15) 0.40532(15) 0.0162(5) Uani 1 1 d .
H1A H 0.4318 0.7418 0.4464 0.019 Uiso 1 1 calc R
C2 C 0.43948(14) 0.62096(15) 0.42769(15) 0.0181(5) Uani 1 1 d .
H2A H 0.3903 0.6098 0.4438 0.022 Uiso 1 1 calc R
H2B H 0.4738 0.6081 0.4730 0.022 Uiso 1 1 calc R
C3 C 0.37546(14) 0.51565(15) 0.31141(16) 0.0188(5) Uani 1 1 d .
C4 C 0.35317(16) 0.50146(16) 0.23141(17) 0.0242(6) Uani 1 1 d .
H4A H 0.3777 0.5245 0.1893 0.029 Uiso 1 1 calc R
C5 C 0.29525(17) 0.45383(17) 0.21270(19) 0.0300(7) Uani 1 1 d .
C6 C 0.25811(16) 0.42349(17) 0.27504(19) 0.0303(7) Uani 1 1 d .
H6A H 0.2183 0.3916 0.2626 0.036 Uiso 1 1 calc R
C7 C 0.27772(15) 0.43860(16) 0.35542(18) 0.0262(6) Uani 1 1 d .
C8 C 0.33734(14) 0.48345(15) 0.37231(16) 0.0208(6) Uani 1 1 d .
H8A H 0.3526 0.4924 0.4268 0.025 Uiso 1 1 calc R
C9 C 0.2744(2) 0.4349(2) 0.1257(2) 0.0435(9) Uani 1 1 d .
H9A H 0.2223 0.4283 0.1193 0.065 Uiso 1 1 calc R
H9B H 0.2983 0.3884 0.1107 0.065 Uiso 1 1 calc R
H9C H 0.2891 0.4758 0.0909 0.065 Uiso 1 1 calc R
C10 C 0.23589(17) 0.4064(2) 0.4226(2) 0.0374(8) Uani 1 1 d .
H10A H 0.2692 0.3911 0.4671 0.056 Uiso 1 1 calc R
H10B H 0.2085 0.3626 0.4028 0.056 Uiso 1 1 calc R
H10C H 0.2028 0.4444 0.4416 0.056 Uiso 1 1 calc R
C11 C 0.51549(15) 0.48614(16) 0.37090(16) 0.0194(6) Uani 1 1 d .
C12 C 0.57664(15) 0.49670(16) 0.42226(16) 0.0230(6) Uani 1 1 d .
H12A H 0.5892 0.5458 0.4400 0.028 Uiso 1 1 calc R
C13 C 0.61966(15) 0.43572(17) 0.44795(17) 0.0265(6) Uani 1 1 d .
C14 C 0.60169(16) 0.36482(17) 0.41893(18) 0.0288(7) Uani 1 1 d .
H14A H 0.6312 0.3235 0.4348 0.035 Uiso 1 1 calc R
C15 C 0.54131(17) 0.35236(16) 0.36684(18) 0.0283(7) Uani 1 1 d .
C16 C 0.49910(15) 0.41362(16) 0.34368(15) 0.0221(6) Uani 1 1 d .
H16A H 0.4580 0.4061 0.3084 0.026 Uiso 1 1 calc R
C17 C 0.68324(17) 0.4470(2) 0.50561(19) 0.0395(8) Uani 1 1 d .
H17A H 0.7227 0.4147 0.4902 0.059 Uiso 1 1 calc R
H17B H 0.6701 0.4341 0.5601 0.059 Uiso 1 1 calc R
H17C H 0.6985 0.4995 0.5042 0.059 Uiso 1 1 calc R
C18 C 0.5206(2) 0.27442(18) 0.3371(2) 0.0400(8) Uani 1 1 d .
H18A H 0.4889 0.2785 0.2885 0.060 Uiso 1 1 calc R
H18B H 0.4956 0.2479 0.3789 0.060 Uiso 1 1 calc R
H18C H 0.5640 0.2466 0.3248 0.060 Uiso 1 1 calc R
C19 C 0.60797(14) 0.69610(15) 0.44102(16) 0.0203(6) Uani 1 1 d .
C20 C 0.67732(15) 0.69770(16) 0.41343(18) 0.0249(6) Uani 1 1 d .
H20A H 0.6836 0.7018 0.3574 0.030 Uiso 1 1 calc R
C21 C 0.73795(16) 0.69334(17) 0.46685(19) 0.0308(7) Uani 1 1 d .
C22 C 0.72583(17) 0.68419(17) 0.5483(2) 0.0332(7) Uani 1 1 d .
H22A H 0.7661 0.6802 0.5854 0.040 Uiso 1 1 calc R
C23 C 0.65780(18) 0.68066(17) 0.57751(18) 0.0296(7) Uani 1 1 d .
C24 C 0.59768(16) 0.68823(16) 0.52298(16) 0.0239(6) Uani 1 1 d .
H24A H 0.5505 0.6880 0.5420 0.029 Uiso 1 1 calc R
C25 C 0.81231(17) 0.7011(2) 0.4365(2) 0.0447(9) Uani 1 1 d .
H25A H 0.8466 0.6737 0.4722 0.067 Uiso 1 1 calc R
H25B H 0.8257 0.7543 0.4357 0.067 Uiso 1 1 calc R
H25C H 0.8130 0.6805 0.3820 0.067 Uiso 1 1 calc R
C26 C 0.6477(2) 0.6710(2) 0.66640(19) 0.0453(9) Uani 1 1 d .
H26A H 0.6780 0.7072 0.6968 0.068 Uiso 1 1 calc R
H26B H 0.6614 0.6200 0.6827 0.068 Uiso 1 1 calc R
H26C H 0.5973 0.6796 0.6773 0.068 Uiso 1 1 calc R
C27 C 0.54584(14) 0.81968(15) 0.36340(15) 0.0169(5) Uani 1 1 d .
C28 C 0.54315(14) 0.86095(15) 0.43481(15) 0.0185(5) Uani 1 1 d .
H28A H 0.5417 0.8354 0.4847 0.022 Uiso 1 1 calc R
C29 C 0.54262(14) 0.93897(15) 0.43337(15) 0.0194(5) Uani 1 1 d .
C30 C 0.54507(15) 0.97513(15) 0.35911(16) 0.0209(6) Uani 1 1 d .
H30A H 0.5434 1.0283 0.3573 0.025 Uiso 1 1 calc R
C31 C 0.54990(15) 0.93545(16) 0.28787(16) 0.0228(6) Uani 1 1 d .
C32 C 0.55015(14) 0.85780(15) 0.29082(15) 0.0190(5) Uani 1 1 d .
H32A H 0.5533 0.8301 0.2424 0.023 Uiso 1 1 calc R
C33 C 0.53744(16) 0.98345(16) 0.50962(16) 0.0258(6) Uani 1 1 d .
H33A H 0.5067 0.9568 0.5461 0.039 Uiso 1 1 calc R
H33B H 0.5168 1.0328 0.4969 0.039 Uiso 1 1 calc R
H33C H 0.5855 0.9896 0.5355 0.039 Uiso 1 1 calc R
C34 C 0.55276(18) 0.97588(17) 0.20800(16) 0.0317(7) Uani 1 1 d .
H34A H 0.5263 1.0232 0.2104 0.048 Uiso 1 1 calc R
H34B H 0.5310 0.9443 0.1651 0.048 Uiso 1 1 calc R
H34C H 0.6029 0.9862 0.1969 0.048 Uiso 1 1 calc R
C35 C 0.38712(13) 0.81698(15) 0.28421(15) 0.0162(5) Uani 1 1 d .
C36 C 0.38384(14) 0.84410(15) 0.20532(15) 0.0179(5) Uani 1 1 d .
H36A H 0.3926 0.8110 0.1623 0.021 Uiso 1 1 calc R
C37 C 0.36777(15) 0.91939(16) 0.18895(16) 0.0223(6) Uani 1 1 d .
C38 C 0.35512(15) 0.96643(16) 0.25253(17) 0.0251(6) Uani 1 1 d .
H38A H 0.3442 1.0176 0.2420 0.030 Uiso 1 1 calc R
C39 C 0.35788(15) 0.94084(16) 0.33219(17) 0.0246(6) Uani 1 1 d .
C40 C 0.37263(15) 0.86533(16) 0.34741(16) 0.0212(6) Uani 1 1 d .
H40A H 0.3728 0.8467 0.4009 0.025 Uiso 1 1 calc R
C41 C 0.36440(18) 0.94967(17) 0.10394(17) 0.0317(7) Uani 1 1 d .
H41A H 0.3799 1.0022 0.1046 0.048 Uiso 1 1 calc R
H41B H 0.3150 0.9463 0.0811 0.048 Uiso 1 1 calc R
H41C H 0.3961 0.9201 0.0711 0.048 Uiso 1 1 calc R
C42 C 0.3478(2) 0.99474(19) 0.40031(19) 0.0402(8) Uani 1 1 d .
H42A H 0.3527 0.9678 0.4516 0.060 Uiso 1 1 calc R
H42B H 0.3000 1.0173 0.3943 0.060 Uiso 1 1 calc R
H42C H 0.3843 1.0342 0.3994 0.060 Uiso 1 1 calc R
C43 C 0.31317(14) 0.68383(14) 0.29863(15) 0.0173(5) Uani 1 1 d .
C44 C 0.27524(14) 0.67953(16) 0.36870(15) 0.0188(5) Uani 1 1 d .
H44A H 0.2976 0.6939 0.4189 0.023 Uiso 1 1 calc R
C45 C 0.20421(17) 0.65403(16) 0.36456(19) 0.0214(6) Uani 1 1 d .
C46 C 0.17090(14) 0.63776(15) 0.29027(17) 0.0211(6) Uani 1 1 d .
H46A H 0.1223 0.6216 0.2877 0.025 Uiso 1 1 calc R
C47 C 0.20700(15) 0.64442(15) 0.21884(17) 0.0213(6) Uani 1 1 d .
C48 C 0.27902(15) 0.66595(15) 0.22479(16) 0.0196(6) Uani 1 1 d .
H48A H 0.3053 0.6684 0.1775 0.024 Uiso 1 1 calc R
C49 C 0.16551(16) 0.64444(18) 0.44182(18) 0.0301(7) Uani 1 1 d .
H49A H 0.1145 0.6562 0.4319 0.045 Uiso 1 1 calc R
H49B H 0.1864 0.6784 0.4830 0.045 Uiso 1 1 calc R
H49C H 0.1706 0.5925 0.4605 0.045 Uiso 1 1 calc R
C50 C 0.16968(17) 0.62761(19) 0.13820(17) 0.0309(7) Uani 1 1 d .
H50A H 0.1894 0.6597 0.0970 0.046 Uiso 1 1 calc R
H50B H 0.1181 0.6373 0.1408 0.046 Uiso 1 1 calc R
H50C H 0.1772 0.5749 0.1244 0.046 Uiso 1 1 calc R
C51 C 0.49318(15) 0.62809(16) 0.11462(15) 0.0208(6) Uani 1 1 d .
C52 C 0.53332(17) 0.56863(17) 0.15349(17) 0.0228(6) Uani 1 1 d .
C53 C 0.59679(15) 0.59926(17) 0.19239(16) 0.0236(6) Uani 1 1 d .
C54 C 0.59842(15) 0.67852(18) 0.17185(16) 0.0244(6) Uani 1 1 d .
C55 C 0.53435(15) 0.69593(16) 0.12580(16) 0.0228(6) Uani 1 1 d .
C56 C 0.42817(17) 0.6201(2) 0.05732(17) 0.0337(7) Uani 1 1 d .
H56A H 0.4437 0.6125 0.0026 0.051 Uiso 1 1 calc R
H56B H 0.3990 0.6657 0.0590 0.051 Uiso 1 1 calc R
H56C H 0.3996 0.5769 0.0732 0.051 Uiso 1 1 calc R
C57 C 0.51861(19) 0.48631(18) 0.14284(19) 0.0341(8) Uani 1 1 d .
H57A H 0.5520 0.4651 0.1054 0.051 Uiso 1 1 calc R
H57B H 0.4692 0.4791 0.1212 0.051 Uiso 1 1 calc R
H57C H 0.5250 0.4610 0.1949 0.051 Uiso 1 1 calc R
C58 C 0.65713(17) 0.5559(2) 0.23376(18) 0.0380(8) Uani 1 1 d .
H58A H 0.6910 0.5400 0.1941 0.057 Uiso 1 1 calc R
H58B H 0.6377 0.5116 0.2599 0.057 Uiso 1 1 calc R
H58C H 0.6820 0.5877 0.2743 0.057 Uiso 1 1 calc R
C59 C 0.66275(17) 0.7288(2) 0.1836(2) 0.0364(8) Uani 1 1 d .
H59A H 0.6887 0.7304 0.1340 0.055 Uiso 1 1 calc R
H59B H 0.6945 0.7094 0.2276 0.055 Uiso 1 1 calc R
H59C H 0.6470 0.7795 0.1970 0.055 Uiso 1 1 calc R
C60 C 0.52066(18) 0.76737(18) 0.07951(17) 0.0332(7) Uani 1 1 d .
H60A H 0.5467 0.7661 0.0300 0.050 Uiso 1 1 calc R
H60B H 0.5372 0.8102 0.1124 0.050 Uiso 1 1 calc R
H60C H 0.4691 0.7724 0.0660 0.050 Uiso 1 1 calc R
P4 P 0.38128(5) 0.79742(5) 0.62917(5) 0.03481(19) Uani 1 1 d .
F1 F 0.35345(15) 0.74895(14) 0.70125(13) 0.0684(7) Uani 1 1 d .
F2 F 0.40859(14) 0.84520(14) 0.55542(14) 0.0658(7) Uani 1 1 d .
F3 F 0.43445(14) 0.84198(16) 0.68907(15) 0.0758(8) Uani 1 1 d .
F4 F 0.44160(15) 0.73658(16) 0.61539(17) 0.0842(9) Uani 1 1 d .
F5 F 0.32756(14) 0.75352(14) 0.56740(14) 0.0694(7) Uani 1 1 d .
F6 F 0.32035(13) 0.85815(13) 0.64130(16) 0.0591(7) Uani 1 1 d .

loop_
_atom_site_aniso_label
_atom_site_aniso_U_11
_atom_site_aniso_U_22
_atom_site_aniso_U_33
_atom_site_aniso_U_23
_atom_site_aniso_U_13
_atom_site_aniso_U_12
Ru1 0.01432(9) 0.01577(9) 0.01461(8) 0.00021(9) 0.00070(6) -0.00093(10)
P1 0.0163(4) 0.0147(3) 0.0178(3) 0.0016(3) -0.0007(3) -0.0013(3)
P2 0.0148(3) 0.0163(3) 0.0162(3) 0.0005(3) -0.0007(2) -0.0021(3)
P3 0.0144(3) 0.0161(3) 0.0143(3) 0.0011(3) -0.0003(2) -0.0010(3)
C1 0.0136(13) 0.0191(13) 0.0158(12) 0.0009(10) -0.0015(9) -0.0021(11)
C2 0.0163(13) 0.0201(14) 0.0178(12) 0.0023(10) -0.0007(10) -0.0022(11)
C3 0.0177(14) 0.0123(13) 0.0260(14) -0.0012(10) -0.0019(10) -0.0005(10)
C4 0.0254(15) 0.0191(14) 0.0278(14) 0.0002(12) -0.0002(11) 0.0016(12)
C5 0.0303(17) 0.0203(15) 0.0382(17) -0.0033(13) -0.0105(13) 0.0011(13)
C6 0.0229(15) 0.0191(15) 0.0483(19) -0.0016(13) -0.0054(13) -0.0022(12)
C7 0.0209(14) 0.0187(15) 0.0391(17) 0.0025(12) 0.0020(12) -0.0019(12)
C8 0.0186(14) 0.0189(14) 0.0246(14) 0.0010(11) -0.0011(11) -0.0030(11)
C9 0.048(2) 0.040(2) 0.0418(19) -0.0105(16) -0.0131(16) -0.0068(17)
C10 0.0277(17) 0.0319(18) 0.053(2) 0.0067(15) 0.0065(14) -0.0100(14)
C11 0.0208(14) 0.0175(14) 0.0203(13) 0.0055(11) 0.0036(11) -0.0003(11)
C12 0.0216(14) 0.0208(15) 0.0265(14) 0.0031(11) 0.0009(11) -0.0030(11)
C13 0.0199(14) 0.0326(17) 0.0271(15) 0.0085(12) 0.0020(11) 0.0047(12)
C14 0.0272(16) 0.0275(17) 0.0319(16) 0.0105(13) 0.0031(12) 0.0100(13)
C15 0.0344(17) 0.0249(16) 0.0260(15) 0.0030(12) 0.0052(12) 0.0036(13)
C16 0.0267(15) 0.0208(14) 0.0186(13) 0.0006(11) 0.0001(10) 0.0056(12)
C17 0.0305(18) 0.045(2) 0.0416(19) 0.0120(16) -0.0050(14) 0.0041(16)
C18 0.056(2) 0.0208(17) 0.0429(19) -0.0010(14) -0.0047(16) 0.0102(16)
C19 0.0192(14) 0.0148(13) 0.0263(14) 0.0006(11) -0.0048(11) -0.0013(11)
C20 0.0230(15) 0.0216(15) 0.0294(15) -0.0019(12) -0.0051(11) -0.0015(12)
C21 0.0223(15) 0.0224(16) 0.0465(19) -0.0034(14) -0.0105(13) 0.0025(12)
C22 0.0314(17) 0.0213(15) 0.0445(18) -0.0018(14) -0.0224(14) 0.0008(13)
C23 0.0405(19) 0.0157(14) 0.0308(16) 0.0006(12) -0.0145(13) -0.0075(13)
C24 0.0283(15) 0.0187(14) 0.0240(14) 0.0007(11) -0.0056(11) -0.0062(12)
C25 0.0218(17) 0.038(2) 0.074(3) -0.0036(18) -0.0082(16) 0.0030(15)
C26 0.066(3) 0.039(2) 0.0285(17) 0.0048(15) -0.0201(16) -0.0168(18)
C27 0.0161(13) 0.0171(13) 0.0175(12) 0.0011(10) 0.0003(10) -0.0008(10)
C28 0.0174(13) 0.0230(15) 0.0151(12) 0.0026(10) -0.0007(10) -0.0031(11)
C29 0.0172(13) 0.0225(14) 0.0183(12) -0.0021(11) -0.0019(10) -0.0026(11)
C30 0.0241(15) 0.0150(13) 0.0235(13) -0.0002(11) 0.0004(11) -0.0051(11)
C31 0.0236(15) 0.0242(15) 0.0203(13) 0.0042(11) -0.0022(11) -0.0074(12)
C32 0.0184(13) 0.0218(15) 0.0169(12) -0.0010(10) 0.0024(10) -0.0040(11)
C33 0.0378(17) 0.0189(15) 0.0208(14) -0.0047(11) 0.0025(12) -0.0023(13)
C34 0.051(2) 0.0239(16) 0.0201(14) 0.0047(12) 0.0013(13) -0.0096(14)
C35 0.0125(12) 0.0153(13) 0.0204(12) 0.0030(10) -0.0024(10) -0.0018(10)
C36 0.0162(13) 0.0200(14) 0.0170(12) -0.0003(11) -0.0019(10) -0.0029(11)
C37 0.0211(14) 0.0202(15) 0.0251(14) 0.0062(11) -0.0052(11) -0.0043(12)
C38 0.0249(15) 0.0181(14) 0.0321(16) 0.0034(12) -0.0018(12) 0.0014(12)
C39 0.0248(15) 0.0216(15) 0.0276(15) -0.0030(12) 0.0025(12) 0.0014(12)
C40 0.0216(14) 0.0226(14) 0.0196(13) 0.0041(11) 0.0023(10) -0.0007(11)
C41 0.044(2) 0.0245(16) 0.0254(15) 0.0090(12) -0.0066(13) -0.0034(14)
C42 0.054(2) 0.0315(19) 0.0358(18) -0.0059(14) 0.0101(15) 0.0045(17)
C43 0.0170(13) 0.0132(13) 0.0217(13) -0.0005(10) 0.0001(10) 0.0016(11)
C44 0.0170(14) 0.0205(14) 0.0189(13) 0.0012(10) 0.0012(10) -0.0006(11)
C45 0.0178(14) 0.0219(15) 0.0248(14) 0.0047(11) 0.0048(11) 0.0049(12)
C46 0.0149(13) 0.0186(14) 0.0296(14) 0.0032(11) -0.0003(11) -0.0029(11)
C47 0.0220(14) 0.0151(14) 0.0265(14) -0.0002(11) -0.0007(11) 0.0006(11)
C48 0.0205(14) 0.0173(14) 0.0212(13) -0.0005(10) 0.0025(10) -0.0009(11)
C49 0.0256(16) 0.0367(18) 0.0284(16) 0.0049(13) 0.0056(12) -0.0006(14)
C50 0.0310(17) 0.0347(18) 0.0263(15) -0.0021(13) -0.0042(12) -0.0103(14)
C51 0.0216(14) 0.0255(15) 0.0155(12) -0.0002(11) 0.0038(10) -0.0024(12)
C52 0.0296(16) 0.0214(15) 0.0183(14) -0.0026(12) 0.0094(12) 0.0012(13)
C53 0.0194(14) 0.0301(16) 0.0218(14) -0.0012(12) 0.0051(11) 0.0037(12)
C54 0.0212(15) 0.0326(17) 0.0201(14) -0.0057(12) 0.0088(11) -0.0033(13)
C55 0.0256(15) 0.0253(15) 0.0183(13) -0.0017(11) 0.0102(11) 0.0006(12)
C56 0.0344(18) 0.048(2) 0.0188(14) -0.0009(14) -0.0002(12) -0.0071(15)
C57 0.042(2) 0.0300(18) 0.0316(17) -0.0047(14) 0.0092(14) 0.0004(15)
C58 0.0310(18) 0.052(2) 0.0311(17) -0.0041(15) 0.0036(13) 0.0172(16)
C59 0.0235(16) 0.049(2) 0.0378(18) -0.0081(15) 0.0117(13) -0.0093(15)
C60 0.048(2) 0.0314(17) 0.0215(15) 0.0074(12) 0.0131(13) 0.0010(15)
P4 0.0374(5) 0.0371(5) 0.0305(4) -0.0012(4) 0.0085(3) -0.0013(4)
F1 0.099(2) 0.0605(16) 0.0475(13) 0.0188(12) 0.0210(12) -0.0043(14)
F2 0.0747(17) 0.0756(18) 0.0494(14) 0.0119(12) 0.0239(12) -0.0162(14)
F3 0.0646(17) 0.095(2) 0.0658(17) -0.0136(14) -0.0168(13) -0.0168(15)
F4 0.0771(19) 0.0807(19) 0.097(2) 0.0019(16) 0.0245(15) 0.0427(16)
F5 0.0882(19) 0.0586(16) 0.0603(15) -0.0137(12) -0.0081(12) -0.0246(14)
F6 0.0535(16) 0.0469(15) 0.0786(18) -0.0001(12) 0.0191(13) 0.0094(12)

loop_
_atom_type_symbol
_atom_type_description
_atom_type_scat_dispersion_real
_atom_type_scat_dispersion_imag
_atom_type_scat_source
C C 0.0033 0.0016 'International Tables Vol C Tables 4.2.6.8 and 6.1.1.4'
H H 0.0000 0.0000 'International Tables Vol C Tables 4.2.6.8 and 6.1.1.4'
F F 0.0171 0.0103 'International Tables Vol C Tables 4.2.6.8 and 6.1.1.4'
P P 0.1023 0.0942 'International Tables Vol C Tables 4.2.6.8 and 6.1.1.4'
Ru Ru -1.2594 0.8363 'International Tables Vol C Tables 4.2.6.8 and 6.1.1.4'

loop_
_geom_angle_atom_site_label_1
_geom_angle_atom_site_label_2
_geom_angle_atom_site_label_3
_geom_angle
C53 Ru1 C51 62.20(10)
C53 Ru1 C52 36.95(11)
C51 Ru1 C52 36.75(10)
C53 Ru1 C54 37.61(11)
C51 Ru1 C54 61.22(10)
C52 Ru1 C54 61.19(11)
C53 Ru1 C55 62.08(10)
C51 Ru1 C55 36.84(10)
C52 Ru1 C55 61.12(10)
C54 Ru1 C55 36.26(10)
C53 Ru1 P1 106.58(8)
C51 Ru1 P1 118.25(7)
C52 Ru1 P1 95.85(7)
C54 Ru1 P1 143.01(8)
C55 Ru1 P1 154.75(7)
C53 Ru1 P2 113.01(7)
C51 Ru1 P2 157.98(7)
C52 Ru1 P2 148.50(8)
C54 Ru1 P2 101.20(7)
C55 Ru1 P2 121.17(7)
P1 Ru1 P2 83.75(3)
C53 Ru1 P3 175.50(8)
C51 Ru1 P3 115.10(7)
C52 Ru1 P3 142.84(8)
C54 Ru1 P3 138.25(8)
C55 Ru1 P3 113.52(7)
P1 Ru1 P3 77.82(3)
P2 Ru1 P3 68.01(2)
C11 P1 C3 98.76(12)
C11 P1 C2 106.43(12)
C3 P1 C2 103.10(12)
C11 P1 Ru1 120.64(9)
C3 P1 Ru1 121.05(9)
C2 P1 Ru1 104.99(9)
C27 P2 C19 98.74(12)
C27 P2 C1 102.87(12)
C19 P2 C1 111.58(12)
C27 P2 Ru1 120.27(8)
C19 P2 Ru1 128.59(9)
C1 P2 Ru1 92.14(8)
C27 P2 P3 94.98(9)
C19 P2 P3 156.39(9)
C1 P2 P3 46.14(8)
Ru1 P2 P3 56.79(2)
C43 P3 C35 98.16(11)
C43 P3 C1 107.96(11)
C35 P3 C1 108.33(12)
C43 P3 Ru1 126.04(9)
C35 P3 Ru1 124.34(8)
C1 P3 Ru1 90.00(8)
C43 P3 P2 150.20(9)
C35 P3 P2 102.85(8)
C1 P3 P2 45.16(8)
Ru1 P3 P2 55.20(2)
C2 C1 P2 107.26(17)
C2 C1 P3 107.72(17)
P2 C1 P3 88.70(11)
C2 C1 H1A 116.5
P2 C1 H1A 116.5
P3 C1 H1A 116.5
C1 C2 P1 106.55(16)
C1 C2 H2A 110.4
P1 C2 H2A 110.4
C1 C2 H2B 110.4
P1 C2 H2B 110.4
H2A C2 H2B 108.6
C8 C3 C4 118.8(2)
C8 C3 P1 120.3(2)
C4 C3 P1 120.5(2)
C5 C4 C3 120.7(3)
C5 C4 H4A 119.6
C3 C4 H4A 119.6
C6 C5 C4 118.8(3)
C6 C5 C9 121.0(3)
C4 C5 C9 120.3(3)
C5 C6 C7 121.8(3)
C5 C6 H6A 119.1
C7 C6 H6A 119.1
C8 C7 C6 118.2(3)
C8 C7 C10 120.6(3)
C6 C7 C10 121.2(3)
C7 C8 C3 121.7(2)
C7 C8 H8A 119.2
C3 C8 H8A 119.2
C5 C9 H9A 109.5
C5 C9 H9B 109.5
H9A C9 H9B 109.5
C5 C9 H9C 109.5
H9A C9 H9C 109.5
H9B C9 H9C 109.5
C7 C10 H10A 109.5
C7 C10 H10B 109.5
H10A C10 H10B 109.5
C7 C10 H10C 109.5
H10A C10 H10C 109.5
H10B C10 H10C 109.5
C16 C11 C12 118.6(3)
C16 C11 P1 120.3(2)
C12 C11 P1 121.0(2)
C11 C12 C13 121.0(3)
C11 C12 H12A 119.5
C13 C12 H12A 119.5
C14 C13 C12 118.4(3)
C14 C13 C17 120.9(3)
C12 C13 C17 120.7(3)
C13 C14 C15 122.1(3)
C13 C14 H14A 119.0
C15 C14 H14A 119.0
C16 C15 C14 118.2(3)
C16 C15 C18 119.9(3)
C14 C15 C18 121.9(3)
C15 C16 C11 121.7(3)
C15 C16 H16A 119.1
C11 C16 H16A 119.1
C13 C17 H17A 109.5
C13 C17 H17B 109.5
H17A C17 H17B 109.5
C13 C17 H17C 109.5
H17A C17 H17C 109.5
H17B C17 H17C 109.5
C15 C18 H18A 109.5
C15 C18 H18B 109.5
H18A C18 H18B 109.5
C15 C18 H18C 109.5
H18A C18 H18C 109.5
H18B C18 H18C 109.5
C24 C19 C20 120.1(3)
C24 C19 P2 124.2(2)
C20 C19 P2 115.2(2)
C19 C20 C21 121.3(3)
C19 C20 H20A 119.3
C21 C20 H20A 119.3
C22 C21 C20 117.1(3)
C22 C21 C25 122.3(3)
C20 C21 C25 120.5(3)
C23 C22 C21 123.0(3)
C23 C22 H22A 118.5
C21 C22 H22A 118.5
C22 C23 C24 118.8(3)
C22 C23 C26 120.9(3)
C24 C23 C26 120.3(3)
C19 C24 C23 119.5(3)
C19 C24 H24A 120.2
C23 C24 H24A 120.2
C21 C25 H25A 109.5
C21 C25 H25B 109.5
H25A C25 H25B 109.5
C21 C25 H25C 109.5
H25A C25 H25C 109.5
H25B C25 H25C 109.5
C23 C26 H26A 109.5
C23 C26 H26B 109.5
H26A C26 H26B 109.5
C23 C26 H26C 109.5
H26A C26 H26C 109.5
H26B C26 H26C 109.5
C32 C27 C28 119.1(2)
C32 C27 P2 120.7(2)
C28 C27 P2 120.03(19)
C29 C28 C27 120.7(2)
C29 C28 H28A 119.6
C27 C28 H28A 119.6
C28 C29 C30 118.4(2)
C28 C29 C33 120.9(2)
C30 C29 C33 120.7(2)
C31 C30 C29 121.8(3)
C31 C30 H30A 119.1
C29 C30 H30A 119.1
C32 C31 C30 118.6(2)
C32 C31 C34 120.4(2)
C30 C31 C34 120.9(3)
C31 C32 C27 121.2(2)
C31 C32 H32A 119.4
C27 C32 H32A 119.4
C29 C33 H33A 109.5
C29 C33 H33B 109.5
H33A C33 H33B 109.5
C29 C33 H33C 109.5
H33A C33 H33C 109.5
H33B C33 H33C 109.5
C31 C34 H34A 109.5
C31 C34 H34B 109.5
H34A C34 H34B 109.5
C31 C34 H34C 109.5
H34A C34 H34C 109.5
H34B C34 H34C 109.5
C40 C35 C36 119.6(2)
C40 C35 P3 122.22(19)
C36 C35 P3 118.1(2)
C35 C36 C37 120.9(2)
C35 C36 H36A 119.6
C37 C36 H36A 119.6
C38 C37 C36 118.5(2)
C38 C37 C41 120.0(3)
C36 C37 C41 121.5(3)
C37 C38 C39 121.9(3)
C37 C38 H38A 119.0
C39 C38 H38A 119.0
C40 C39 C38 118.9(3)
C40 C39 C42 120.7(3)
C38 C39 C42 120.3(3)
C39 C40 C35 120.2(2)
C39 C40 H40A 119.9
C35 C40 H40A 119.9
C37 C41 H41A 109.5
C37 C41 H41B 109.5
H41A C41 H41B 109.5
C37 C41 H41C 109.5
H41A C41 H41C 109.5
H41B C41 H41C 109.5
C39 C42 H42A 109.5
C39 C42 H42B 109.5
H42A C42 H42B 109.5
C39 C42 H42C 109.5
H42A C42 H42C 109.5
H42B C42 H42C 109.5
C48 C43 C44 119.8(2)
C48 C43 P3 118.42(19)
C44 C43 P3 121.7(2)
C43 C44 C45 119.8(2)
C43 C44 H44A 120.1
C45 C44 H44A 120.1
C46 C45 C44 119.4(3)
C46 C45 C49 121.5(3)
C44 C45 C49 119.1(3)
C45 C46 C47 121.8(3)
C45 C46 H46A 119.1
C47 C46 H46A 119.1
C48 C47 C46 117.8(2)
C48 C47 C50 121.0(3)
C46 C47 C50 121.2(3)
C43 C48 C47 121.3(2)
C43 C48 H48A 119.3
C47 C48 H48A 119.3
C45 C49 H49A 109.5
C45 C49 H49B 109.5
H49A C49 H49B 109.5
C45 C49 H49C 109.5
H49A C49 H49C 109.5
H49B C49 H49C 109.5
C47 C50 H50A 109.5
C47 C50 H50B 109.5
H50A C50 H50B 109.5
C47 C50 H50C 109.5
H50A C50 H50C 109.5
H50B C50 H50C 109.5
C52 C51 C55 107.5(2)
C52 C51 C56 126.8(3)
C55 C51 C56 124.5(3)
C52 C51 Ru1 71.63(15)
C55 C51 Ru1 72.01(15)
C56 C51 Ru1 131.58(19)
C53 C52 C51 108.8(3)
C53 C52 C57 124.7(3)
C51 C52 C57 125.6(3)
C53 C52 Ru1 69.94(16)
C51 C52 Ru1 71.62(16)
C57 C52 Ru1 132.8(2)
C52 C53 C54 107.0(2)
C52 C53 C58 126.4(3)
C54 C53 C58 125.7(3)
C52 C53 Ru1 73.11(16)
C54 C53 Ru1 73.02(15)
C58 C53 Ru1 127.55(19)
C55 C54 C53 108.2(2)
C55 C54 C59 125.7(3)
C53 C54 C59 125.2(3)
C55 C54 Ru1 72.02(15)
C53 C54 Ru1 69.38(15)
C59 C54 Ru1 133.1(2)
C54 C55 C51 108.3(3)
C54 C55 C60 125.3(3)
C51 C55 C60 124.8(3)
C54 C55 Ru1 71.72(15)
C51 C55 Ru1 71.15(15)
C60 C55 Ru1 134.37(19)
C51 C56 H56A 109.5
C51 C56 H56B 109.5
H56A C56 H56B 109.5
C51 C56 H56C 109.5
H56A C56 H56C 109.5
H56B C56 H56C 109.5
C52 C57 H57A 109.5
C52 C57 H57B 109.5
H57A C57 H57B 109.5
C52 C57 H57C 109.5
H57A C57 H57C 109.5
H57B C57 H57C 109.5
C53 C58 H58A 109.5
C53 C58 H58B 109.5
H58A C58 H58B 109.5
C53 C58 H58C 109.5
H58A C58 H58C 109.5
H58B C58 H58C 109.5
C54 C59 H59A 109.5
C54 C59 H59B 109.5
H59A C59 H59B 109.5
C54 C59 H59C 109.5
H59A C59 H59C 109.5
H59B C59 H59C 109.5
C55 C60 H60A 109.5
C55 C60 H60B 109.5
H60A C60 H60B 109.5
C55 C60 H60C 109.5
H60A C60 H60C 109.5
H60B C60 H60C 109.5
F3 P4 F1 90.92(15)
F3 P4 F4 90.50(16)
F1 P4 F4 89.98(15)
F3 P4 F6 90.37(15)
F1 P4 F6 90.60(14)
F4 P4 F6 178.94(16)
F3 P4 F2 90.11(15)
F1 P4 F2 178.95(15)
F4 P4 F2 89.78(15)
F6 P4 F2 89.63(14)
F3 P4 F5 178.97(16)
F1 P4 F5 90.05(14)
F4 P4 F5 89.85(16)
F6 P4 F5 89.27(14)
F2 P4 F5 88.92(14)

loop_
_geom_bond_atom_site_label_1
_geom_bond_atom_site_label_2
_geom_bond_distance
Ru1 C53 2.231(3)
Ru1 C51 2.273(3)
Ru1 C52 2.273(3)
Ru1 C54 2.280(3)
Ru1 C55 2.284(3)
Ru1 P1 2.3033(7)
Ru1 P2 2.3129(7)
Ru1 P3 2.3565(7)
P1 C11 1.839(3)
P1 C3 1.843(3)
P1 C2 1.871(3)
P2 C27 1.828(3)
P2 C19 1.831(3)
P2 C1 1.852(3)
P2 P3 2.6116(9)
P3 C43 1.826(3)
P3 C35 1.831(3)
P3 C1 1.884(2)
C1 C2 1.544(4)
C1 H1A 1.0000
C2 H2A 0.9900
C2 H2B 0.9900
C3 C8 1.393(4)
C3 C4 1.398(4)
C4 C5 1.397(4)
C4 H4A 0.9500
C5 C6 1.388(4)
C5 C9 1.519(4)
C6 C7 1.395(4)
C6 H6A 0.9500
C7 C8 1.387(4)
C7 C10 1.511(4)
C8 H8A 0.9500
C9 H9A 0.9800
C9 H9B 0.9800
C9 H9C 0.9800
C10 H10A 0.9800
C10 H10B 0.9800
C10 H10C 0.9800
C11 C16 1.399(4)
C11 C12 1.402(4)
C12 C13 1.405(4)
C12 H12A 0.9500
C13 C14 1.388(4)
C13 C17 1.500(4)
C14 C15 1.403(4)
C14 H14A 0.9500
C15 C16 1.389(4)
C15 C18 1.518(4)
C16 H16A 0.9500
C17 H17A 0.9800
C17 H17B 0.9800
C17 H17C 0.9800
C18 H18A 0.9800
C18 H18B 0.9800
C18 H18C 0.9800
C19 C24 1.395(4)
C19 C20 1.396(4)
C20 C21 1.404(4)
C20 H20A 0.9500
C21 C22 1.396(5)
C21 C25 1.507(5)
C22 C23 1.384(5)
C22 H22A 0.9500
C23 C24 1.412(4)
C23 C26 1.512(4)
C24 H24A 0.9500
C25 H25A 0.9800
C25 H25B 0.9800
C25 H25C 0.9800
C26 H26A 0.9800
C26 H26B 0.9800
C26 H26C 0.9800
C27 C32 1.393(4)
C27 C28 1.402(4)
C28 C29 1.392(4)
C28 H28A 0.9500
C29 C30 1.397(4)
C29 C33 1.505(4)
C30 C31 1.388(4)
C30 H30A 0.9500
C31 C32 1.386(4)
C31 C34 1.516(4)
C32 H32A 0.9500
C33 H33A 0.9800
C33 H33B 0.9800
C33 H33C 0.9800
C34 H34A 0.9800
C34 H34B 0.9800
C34 H34C 0.9800
C35 C40 1.398(4)
C35 C36 1.398(3)
C36 C37 1.399(4)
C36 H36A 0.9500
C37 C38 1.381(4)
C37 C41 1.513(4)
C38 C39 1.401(4)
C38 H38A 0.9500
C39 C40 1.395(4)
C39 C42 1.506(4)
C40 H40A 0.9500
C41 H41A 0.9800
C41 H41B 0.9800
C41 H41C 0.9800
C42 H42A 0.9800
C42 H42B 0.9800
C42 H42C 0.9800
C43 C48 1.392(4)
C43 C44 1.398(4)
C44 C45 1.399(4)
C44 H44A 0.9500
C45 C46 1.385(4)
C45 C49 1.518(4)
C46 C47 1.403(4)
C46 H46A 0.9500
C47 C48 1.396(4)
C47 C50 1.510(4)
C48 H48A 0.9500
C49 H49A 0.9800
C49 H49B 0.9800
C49 H49C 0.9800
C50 H50A 0.9800
C50 H50B 0.9800
C50 H50C 0.9800
C51 C52 1.433(4)
C51 C55 1.440(4)
C51 C56 1.510(4)
C52 C53 1.428(4)
C52 C57 1.502(4)
C53 C54 1.455(4)
C53 C58 1.503(4)
C54 C55 1.420(4)
C54 C59 1.503(4)
C55 C60 1.504(4)
C56 H56A 0.9800
C56 H56B 0.9800
C56 H56C 0.9800
C57 H57A 0.9800
C57 H57B 0.9800
C57 H57C 0.9800
C58 H58A 0.9800
C58 H58B 0.9800
C58 H58C 0.9800
C59 H59A 0.9800
C59 H59B 0.9800
C59 H59C 0.9800
C60 H60A 0.9800
C60 H60B 0.9800
C60 H60C 0.9800
P4 F3 1.583(3)
P4 F1 1.588(2)
P4 F4 1.589(3)
P4 F6 1.591(2)
P4 F2 1.600(2)
P4 F5 1.602(2)
